data_4346466
loop_
_publ_author_name
'Wrixon, Justin D.'
'Hayward, John J.'
'Rawson, Jeremy M.'

_publ_section_title
;
 Phosphine control of the oxidative addition chemistry of tetrathiocins to
 palladium(0): characterization of mono-, di-, and hexanuclear
 palladium(II) dithiolate complexes.
;
_journal_issue 19
_journal_name_full 'Inorganic chemistry'
_journal_page_first 9384
_journal_page_last 9386
_journal_paper_doi 10.1021/acs.inorgchem.5b01555
_journal_volume 54
_journal_year 2015
_chemical_formula_moiety 'C52 H46 O4 P2 Pd2 S4, 3(C H2 Cl2)'
_chemical_formula_sum 'C55 H52 Cl6 O4 P2 Pd2 S4'
_chemical_formula_weight 1392.714
_space_group_IT_number 18
_space_group_name_Hall 'P 2 2ab'
_space_group_name_H-M_alt 'P 21 21 2'
_symmetry_cell_setting orthorhombic
_symmetry_space_group_name_Hall 'P 2 2ab'
_symmetry_space_group_name_H-M 'P 21 21 2'
_atom_sites_solution_hydrogens geom
_atom_sites_solution_primary direct
_atom_sites_solution_secondary difmap
_audit_creation_method SHELXL-97
_cell_angle_alpha 90.00
_cell_angle_beta 90.00
_cell_angle_gamma 90.00
_cell_formula_units_Z 2
_cell_length_a 16.9591(17)
_cell_length_b 20.351(2)
_cell_length_c 8.4374(8)
_cell_measurement_reflns_used 9913
_cell_measurement_temperature 150(2)
_cell_measurement_theta_max 27.50
_cell_measurement_theta_min 2.33
_cell_volume 2912.0(5)
_computing_cell_refinement 'Bruker APEX-II'
_computing_data_collection 'Bruker SMART'
_computing_data_reduction 'Bruker APEX-II'
_computing_molecular_graphics 'Mercury v3.0'
_computing_publication_material 'Bruker SHELXTL XCIF'
_computing_structure_refinement 'SHELXL-97 (Sheldrick, 1997)'
_computing_structure_solution 'SHELXS-97 (Sheldrick, 1997)'
_diffrn_ambient_temperature 150(2)
_diffrn_measured_fraction_theta_full 0.996
_diffrn_measured_fraction_theta_max 0.996
_diffrn_measurement_device_type 'CCD area detector'
_diffrn_measurement_method 'omega scans'
_diffrn_radiation_monochromator graphite
_diffrn_radiation_source 'fine-focus sealed tube'
_diffrn_radiation_type MoK\a
_diffrn_radiation_wavelength 0.71073
_diffrn_reflns_av_R_equivalents 0.0230
_diffrn_reflns_av_sigmaI/netI 0.0172
_diffrn_reflns_limit_h_max 22
_diffrn_reflns_limit_h_min -21
_diffrn_reflns_limit_k_max 26
_diffrn_reflns_limit_k_min -25
_diffrn_reflns_limit_l_max 10
_diffrn_reflns_limit_l_min -10
_diffrn_reflns_number 33406
_diffrn_reflns_theta_full 27.52
_diffrn_reflns_theta_max 27.52
_diffrn_reflns_theta_min 2.33
_exptl_absorpt_coefficient_mu 1.135
_exptl_absorpt_correction_T_max 0.8132
_exptl_absorpt_correction_T_min 0.7198
_exptl_absorpt_correction_type empirical
_exptl_absorpt_process_details sadabs
_exptl_crystal_colour green
_exptl_crystal_density_diffrn 1.588
_exptl_crystal_density_method 'not measured'
_exptl_crystal_description block
_exptl_crystal_F_000 1404
_exptl_crystal_size_max 0.31
_exptl_crystal_size_mid 0.22
_exptl_crystal_size_min 0.19
_refine_diff_density_max 0.940
_refine_diff_density_min -0.485
_refine_diff_density_rms 0.062
_refine_ls_abs_structure_details 'Flack H D (1983), Acta Cryst. A39, 876-881'
_refine_ls_abs_structure_Flack 0.00(13)
_refine_ls_extinction_method none
_refine_ls_goodness_of_fit_ref 1.061
_refine_ls_hydrogen_treatment mixed
_refine_ls_matrix_type full
_refine_ls_number_parameters 339
_refine_ls_number_reflns 6634
_refine_ls_number_restraints 7
_refine_ls_restrained_S_all 1.066
_refine_ls_R_factor_all 0.0201
_refine_ls_R_factor_gt 0.0197
_refine_ls_shift/su_max 0.002
_refine_ls_shift/su_mean 0.000
_refine_ls_structure_factor_coef Fsqd
_refine_ls_weighting_details 'calc w=1/[\s^2^(Fo^2^)+(0.0238P)^2^+1.5805P] where P=(Fo^2^+2Fc^2^)/3'
_refine_ls_weighting_scheme calc
_refine_ls_wR_factor_gt 0.0489
_refine_ls_wR_factor_ref 0.0491
_reflns_number_gt 6538
_reflns_number_total 6634
_reflns_threshold_expression >2sigma(I)
_cod_data_source_file ic5b01555_si_003.cif
_cod_data_source_block jw004
_cod_depositor_comments
;
The following automatic conversions were performed:

data item '_symmetry_cell_setting' value 'Orthorhombic' was changed
to 'orthorhombic' in accordance with the
/home/saulius/struct/COD-crude-data/automatic-downloads/DataCite-retrospective/ACS/depositions/lib/dictionaries/cif_core.dic
dictionary named 'cif_core.dic' version 2.4.2 last updated on
2011-04-26.

Automatic conversion script
Id: cif_fix_values 6909 2019-04-08 15:41:33Z antanas 
;
_cod_original_cell_volume 2912.1(5)
_cod_original_sg_symbol_H-M P2(1)2(1)2
_cod_database_code 4346466

loop_
_symmetry_equiv_pos_as_xyz
'x, y, z'
'-x, -y, z'
'-x+1/2, y+1/2, -z'
'x+1/2, -y+1/2, -z'

loop_
_atom_site_label
_atom_site_type_symbol
_atom_site_fract_x
_atom_site_fract_y
_atom_site_fract_z
_atom_site_U_iso_or_equiv
_atom_site_adp_type
_atom_site_occupancy
_atom_site_symmetry_multiplicity
_atom_site_calc_flag
_atom_site_refinement_flags
_atom_site_disorder_assembly
_atom_site_disorder_group
Pd Pd 0.482120(8) 0.429957(6) 0.576194(16) 0.01426(4) Uani 1 1 d . . .
P1 P 0.37987(3) 0.38091(2) 0.44807(6) 0.01657(10) Uani 1 1 d . . .
S1 S 0.58613(3) 0.48306(2) 0.70188(6) 0.01594(9) Uani 1 1 d . . .
O1 O 0.88613(8) 0.47629(7) 0.5867(2) 0.0257(3) Uani 1 1 d . . .
C1 C 0.67000(11) 0.45252(9) 0.6017(2) 0.0166(4) Uani 1 1 d . . .
O2 O 0.87018(8) 0.38659(8) 0.37244(19) 0.0254(3) Uani 1 1 d . . .
S2 S 0.57057(3) 0.36526(2) 0.44658(7) 0.02012(10) Uani 1 1 d . . .
C2 C 0.74492(11) 0.47765(10) 0.6391(2) 0.0176(4) Uani 1 1 d . . .
H2 H 0.7501 0.5110 0.7171 0.021 Uiso 1 1 calc R . .
C3 C 0.81064(11) 0.45394(9) 0.5630(3) 0.0184(4) Uani 1 1 d . . .
C4 C 0.80234(11) 0.40451(9) 0.4472(3) 0.0193(4) Uani 1 1 d . . .
C5 C 0.72909(11) 0.37895(9) 0.4148(3) 0.0198(4) Uani 1 1 d . . .
H5 H 0.7242 0.3449 0.3385 0.024 Uiso 1 1 calc R . .
C6 C 0.66180(11) 0.40217(9) 0.4919(2) 0.0175(4) Uani 1 1 d . . .
C7 C 0.89443(14) 0.53257(12) 0.6854(4) 0.0374(6) Uani 1 1 d . . .
H7A H 0.8602 0.5678 0.6462 0.056 Uiso 1 1 calc R . .
H7B H 0.9494 0.5474 0.6839 0.056 Uiso 1 1 calc R . .
H7C H 0.8793 0.5213 0.7942 0.056 Uiso 1 1 calc R . .
C8 C 0.86281(14) 0.34101(12) 0.2447(3) 0.0313(5) Uani 1 1 d . . .
H8A H 0.8388 0.3003 0.2836 0.047 Uiso 1 1 calc R . .
H8B H 0.9151 0.3315 0.2011 0.047 Uiso 1 1 calc R . .
H8C H 0.8294 0.3600 0.1618 0.047 Uiso 1 1 calc R . .
C11 C 0.30266(10) 0.34900(9) 0.5764(3) 0.0185(4) Uani 1 1 d . . .
C12 C 0.24116(13) 0.31211(10) 0.5127(3) 0.0251(4) Uani 1 1 d . . .
H12 H 0.2403 0.3025 0.4026 0.030 Uiso 1 1 calc R . .
C13 C 0.18113(13) 0.28943(11) 0.6100(3) 0.0289(5) Uani 1 1 d . . .
H13 H 0.1385 0.2652 0.5660 0.035 Uiso 1 1 calc R . .
C14 C 0.18320(14) 0.30202(11) 0.7717(3) 0.0313(5) Uani 1 1 d . . .
H14 H 0.1417 0.2869 0.8379 0.038 Uiso 1 1 calc R . .
C15 C 0.24543(14) 0.33648(12) 0.8361(3) 0.0296(5) Uani 1 1 d . . .
H15 H 0.2475 0.3439 0.9471 0.036 Uiso 1 1 calc R . .
C16 C 0.30506(12) 0.36036(10) 0.7389(3) 0.0222(4) Uani 1 1 d . . .
H16 H 0.3476 0.3845 0.7835 0.027 Uiso 1 1 calc R . .
C21 C 0.40584(12) 0.30959(10) 0.3282(3) 0.0224(4) Uani 1 1 d . . .
C22 C 0.40903(14) 0.31280(13) 0.1639(3) 0.0318(5) Uani 1 1 d . . .
H22 H 0.3957 0.3523 0.1104 0.038 Uiso 1 1 calc R . .
C23 C 0.43186(16) 0.25763(14) 0.0784(4) 0.0433(6) Uani 1 1 d . . .
H23 H 0.4342 0.2597 -0.0340 0.052 Uiso 1 1 calc R . .
C24 C 0.45097(16) 0.20044(14) 0.1537(4) 0.0446(7) Uani 1 1 d . . .
H24 H 0.4664 0.1631 0.0936 0.054 Uiso 1 1 calc R . .
C25 C 0.44792(16) 0.19669(13) 0.3173(4) 0.0417(6) Uani 1 1 d . . .
H25 H 0.4605 0.1567 0.3696 0.050 Uiso 1 1 calc R . .
C26 C 0.42638(14) 0.25157(11) 0.4044(3) 0.0330(5) Uani 1 1 d . . .
H26 H 0.4257 0.2495 0.5168 0.040 Uiso 1 1 calc R . .
C31 C 0.33621(12) 0.43706(10) 0.3059(2) 0.0216(4) Uani 1 1 d . . .
C32 C 0.25679(13) 0.43907(12) 0.2657(3) 0.0308(5) Uani 1 1 d . . .
H32 H 0.2198 0.4119 0.3190 0.037 Uiso 1 1 calc R . .
C33 C 0.23219(18) 0.48162(15) 0.1460(3) 0.0447(7) Uani 1 1 d . . .
H33 H 0.1780 0.4830 0.1178 0.054 Uiso 1 1 calc R . .
C34 C 0.2841(2) 0.52128(13) 0.0687(3) 0.0447(7) Uani 1 1 d . . .
H34 H 0.2661 0.5496 -0.0132 0.054 Uiso 1 1 calc R . .
C35 C 0.3621(2) 0.52025(14) 0.1090(3) 0.0440(7) Uani 1 1 d . . .
H35 H 0.3985 0.5481 0.0558 0.053 Uiso 1 1 calc R . .
C36 C 0.38804(16) 0.47848(12) 0.2275(3) 0.0346(5) Uani 1 1 d . . .
H36 H 0.4423 0.4782 0.2555 0.041 Uiso 1 1 calc R . .
C1S C 0.12814(19) 0.19632(16) 0.1495(4) 0.0526(6) Uani 1 1 d D . .
H1S1 H 0.1064 0.1817 0.0465 0.063 Uiso 1 1 calc R . .
H1S2 H 0.1088 0.1660 0.2326 0.063 Uiso 1 1 calc R . .
Cl1 Cl 0.09515(5) 0.27627(5) 0.19044(10) 0.0605(2) Uani 1 1 d D . .
Cl2 Cl 0.23162(5) 0.19328(4) 0.14267(10) 0.05556(19) Uani 1 1 d D . .
C2S C 0.0000 0.5000 0.2818(5) 0.0526(6) Uani 0.50 1 d PD A -1
H2S1 H -0.0548 0.4953 0.3206 0.063 Uiso 0.50 1 calc PR A -1
H2S2 H 0.0278 0.5319 0.3506 0.063 Uiso 0.50 1 calc PR A -1
Cl3 Cl 0.00015(14) 0.52670(14) 0.0903(2) 0.0946(11) Uani 0.50 1 d PD A -1
Cl4 Cl 0.05180(9) 0.41823(9) 0.2859(4) 0.0930(9) Uani 0.50 1 d PD A -1

loop_
_atom_site_aniso_label
_atom_site_aniso_U_11
_atom_site_aniso_U_22
_atom_site_aniso_U_33
_atom_site_aniso_U_23
_atom_site_aniso_U_13
_atom_site_aniso_U_12
Pd 0.01229(6) 0.01387(6) 0.01661(6) 0.00024(5) -0.00017(5) -0.00004(5)
P1 0.0146(2) 0.0170(2) 0.0181(2) -0.00173(19) 0.00076(19) -0.00162(17)
S1 0.0142(2) 0.0177(2) 0.0159(2) -0.00033(17) -0.00129(18) 0.00118(18)
O1 0.0149(6) 0.0256(7) 0.0366(8) -0.0103(7) 0.0014(7) -0.0028(6)
C1 0.0143(8) 0.0180(8) 0.0176(10) 0.0019(7) 0.0005(7) 0.0025(7)
O2 0.0174(7) 0.0262(8) 0.0327(8) -0.0092(6) 0.0060(6) -0.0012(6)
S2 0.0140(2) 0.0180(2) 0.0283(3) -0.0060(2) -0.00071(19) 0.00062(17)
C2 0.0173(9) 0.0175(9) 0.0180(9) -0.0004(7) -0.0029(7) -0.0004(8)
C3 0.0147(8) 0.0187(8) 0.0218(10) 0.0024(8) -0.0023(8) -0.0023(7)
C4 0.0182(9) 0.0169(8) 0.0227(10) 0.0004(8) 0.0039(8) 0.0016(7)
C5 0.0197(9) 0.0164(8) 0.0233(9) -0.0016(8) -0.0019(8) 0.0010(7)
C6 0.0146(9) 0.0170(9) 0.0208(10) 0.0023(7) -0.0030(8) -0.0011(7)
C7 0.0221(11) 0.0328(13) 0.0571(17) -0.0212(12) -0.0031(11) -0.0031(9)
C8 0.0258(11) 0.0328(12) 0.0353(13) -0.0130(10) 0.0075(9) 0.0011(9)
C11 0.0150(8) 0.0156(8) 0.0249(10) 0.0010(8) 0.0022(8) 0.0001(7)
C12 0.0224(10) 0.0216(10) 0.0314(11) -0.0041(8) 0.0010(9) -0.0024(8)
C13 0.0214(10) 0.0187(10) 0.0466(15) 0.0010(10) 0.0009(9) -0.0054(8)
C14 0.0263(11) 0.0244(11) 0.0431(14) 0.0111(10) 0.0119(10) -0.0013(9)
C15 0.0345(12) 0.0298(11) 0.0245(11) 0.0073(9) 0.0068(9) 0.0008(10)
C16 0.0203(9) 0.0210(10) 0.0253(11) 0.0034(8) 0.0005(8) -0.0025(8)
C21 0.0168(9) 0.0227(10) 0.0276(11) -0.0090(8) 0.0028(8) -0.0029(8)
C22 0.0307(12) 0.0347(13) 0.0298(12) -0.0116(10) -0.0003(10) 0.0021(10)
C23 0.0431(14) 0.0495(15) 0.0375(14) -0.0238(14) -0.0010(13) 0.0053(12)
C24 0.0376(13) 0.0384(14) 0.0579(18) -0.0262(13) 0.0054(13) 0.0022(12)
C25 0.0385(13) 0.0238(12) 0.0628(18) -0.0050(12) 0.0093(13) 0.0014(10)
C26 0.0358(12) 0.0266(11) 0.0367(14) -0.0029(10) 0.0075(11) 0.0027(9)
C31 0.0270(10) 0.0212(10) 0.0164(9) -0.0020(8) -0.0010(8) 0.0019(8)
C32 0.0273(11) 0.0378(13) 0.0275(11) 0.0002(10) -0.0020(9) 0.0069(10)
C33 0.0434(16) 0.0592(18) 0.0316(13) -0.0027(13) -0.0085(12) 0.0259(15)
C34 0.079(2) 0.0364(13) 0.0186(11) -0.0007(11) -0.0054(14) 0.0184(14)
C35 0.071(2) 0.0391(14) 0.0218(12) 0.0048(10) -0.0041(12) -0.0097(14)
C36 0.0419(14) 0.0367(12) 0.0251(11) 0.0056(10) -0.0064(10) -0.0125(11)
C1S 0.0554(15) 0.0561(15) 0.0465(13) 0.0163(14) -0.0048(14) -0.0219(12)
Cl1 0.0500(4) 0.0816(6) 0.0500(4) 0.0002(4) -0.0127(4) 0.0055(4)
Cl2 0.0608(5) 0.0499(4) 0.0561(4) 0.0007(3) 0.0097(4) -0.0037(4)
C2S 0.0554(15) 0.0561(15) 0.0465(13) 0.0163(14) -0.0048(14) -0.0219(12)
Cl3 0.0534(9) 0.185(3) 0.0459(8) 0.0385(12) -0.0168(9) -0.0505(18)
Cl4 0.0315(7) 0.0495(10) 0.198(3) -0.0293(13) 0.0220(12) -0.0071(7)

loop_
_atom_type_symbol
_atom_type_description
_atom_type_scat_dispersion_real
_atom_type_scat_dispersion_imag
_atom_type_scat_source
C C 0.0033 0.0016 'International Tables Vol C Tables 4.2.6.8 and 6.1.1.4'
H H 0.0000 0.0000 'International Tables Vol C Tables 4.2.6.8 and 6.1.1.4'
O O 0.0106 0.0060 'International Tables Vol C Tables 4.2.6.8 and 6.1.1.4'
P P 0.1023 0.0942 'International Tables Vol C Tables 4.2.6.8 and 6.1.1.4'
S S 0.1246 0.1234 'International Tables Vol C Tables 4.2.6.8 and 6.1.1.4'
Pd Pd -0.9988 1.0072 'International Tables Vol C Tables 4.2.6.8 and 6.1.1.4'
Cl Cl 0.1484 0.1585 'International Tables Vol C Tables 4.2.6.8 and 6.1.1.4'

loop_
_geom_angle_atom_site_label_1
_geom_angle_atom_site_label_2
_geom_angle_atom_site_label_3
_geom_angle
_geom_angle_site_symmetry_1
_geom_angle_site_symmetry_3
P1 Pd S2 91.159(19) . .
P1 Pd S1 178.137(19) . .
S2 Pd S1 89.314(19) . .
P1 Pd S1 99.695(19) . 2_665
S2 Pd S1 166.087(18) . 2_665
S1 Pd S1 79.57(2) . 2_665
P1 Pd Pd 126.013(14) . 2_665
S2 Pd Pd 115.386(15) . 2_665
S1 Pd Pd 52.220(12) . 2_665
S1 Pd Pd 50.951(13) 2_665 2_665
C31 P1 C11 108.95(9) . .
C31 P1 C21 103.48(10) . .
C11 P1 C21 102.71(9) . .
C31 P1 Pd 110.43(7) . .
C11 P1 Pd 115.00(7) . .
C21 P1 Pd 115.40(7) . .
C1 S1 Pd 103.24(7) . .
C1 S1 Pd 116.26(7) . 2_665
Pd S1 Pd 76.832(16) . 2_665
C3 O1 C7 116.36(16) . .
C6 C1 C2 120.59(17) . .
C6 C1 S1 119.88(14) . .
C2 C1 S1 119.48(15) . .
C4 O2 C8 116.73(16) . .
C6 S2 Pd 103.18(7) . .
C3 C2 C1 120.03(18) . .
C3 C2 H2 120.0 . .
C1 C2 H2 120.0 . .
O1 C3 C2 124.87(18) . .
O1 C3 C4 115.51(17) . .
C2 C3 C4 119.58(17) . .
O2 C4 C5 124.75(18) . .
O2 C4 C3 115.33(17) . .
C5 C4 C3 119.91(18) . .
C4 C5 C6 121.21(19) . .
C4 C5 H5 119.4 . .
C6 C5 H5 119.4 . .
C1 C6 C5 118.61(17) . .
C1 C6 S2 123.18(15) . .
C5 C6 S2 118.21(15) . .
O1 C7 H7A 109.5 . .
O1 C7 H7B 109.5 . .
H7A C7 H7B 109.5 . .
O1 C7 H7C 109.5 . .
H7A C7 H7C 109.5 . .
H7B C7 H7C 109.5 . .
O2 C8 H8A 109.5 . .
O2 C8 H8B 109.5 . .
H8A C8 H8B 109.5 . .
O2 C8 H8C 109.5 . .
H8A C8 H8C 109.5 . .
H8B C8 H8C 109.5 . .
C16 C11 C12 119.46(19) . .
C16 C11 P1 120.42(15) . .
C12 C11 P1 120.12(17) . .
C13 C12 C11 120.1(2) . .
C13 C12 H12 120.0 . .
C11 C12 H12 120.0 . .
C12 C13 C14 120.1(2) . .
C12 C13 H13 119.9 . .
C14 C13 H13 119.9 . .
C15 C14 C13 120.0(2) . .
C15 C14 H14 120.0 . .
C13 C14 H14 120.0 . .
C14 C15 C16 120.2(2) . .
C14 C15 H15 119.9 . .
C16 C15 H15 119.9 . .
C15 C16 C11 120.1(2) . .
C15 C16 H16 119.9 . .
C11 C16 H16 119.9 . .
C26 C21 C22 119.5(2) . .
C26 C21 P1 118.75(18) . .
C22 C21 P1 121.72(18) . .
C23 C22 C21 119.4(3) . .
C23 C22 H22 120.3 . .
C21 C22 H22 120.3 . .
C24 C23 C22 120.9(3) . .
C24 C23 H23 119.5 . .
C22 C23 H23 119.5 . .
C23 C24 C25 120.2(3) . .
C23 C24 H24 119.9 . .
C25 C24 H24 119.9 . .
C24 C25 C26 119.6(3) . .
C24 C25 H25 120.2 . .
C26 C25 H25 120.2 . .
C25 C26 C21 120.4(3) . .
C25 C26 H26 119.8 . .
C21 C26 H26 119.8 . .
C36 C31 C32 118.7(2) . .
C36 C31 P1 116.09(17) . .
C32 C31 P1 125.11(17) . .
C31 C32 C33 119.0(2) . .
C31 C32 H32 120.5 . .
C33 C32 H32 120.5 . .
C34 C33 C32 121.5(3) . .
C34 C33 H33 119.3 . .
C32 C33 H33 119.3 . .
C33 C34 C35 119.9(2) . .
C33 C34 H34 120.1 . .
C35 C34 H34 120.1 . .
C34 C35 C36 119.8(3) . .
C34 C35 H35 120.1 . .
C36 C35 H35 120.1 . .
C35 C36 C31 121.1(2) . .
C35 C36 H36 119.4 . .
C31 C36 H36 119.4 . .
Cl1 C1S Cl2 110.95(17) . .
Cl1 C1S H1S1 109.4 . .
Cl2 C1S H1S1 109.4 . .
Cl1 C1S H1S2 109.4 . .
Cl2 C1S H1S2 109.4 . .
H1S1 C1S H1S2 108.0 . .
Cl3 C2S Cl4 107.4(2) . .
Cl3 C2S H2S1 110.2 . .
Cl4 C2S H2S1 110.2 . .
Cl3 C2S H2S2 110.2 . .
Cl4 C2S H2S2 110.2 . .
H2S1 C2S H2S2 108.5 . .

loop_
_geom_bond_atom_site_label_1
_geom_bond_atom_site_label_2
_geom_bond_distance
_geom_bond_site_symmetry_2
Pd P1 2.2742(5) .
Pd S2 2.2759(5) .
Pd S1 2.3247(5) .
Pd S1 2.3660(5) 2_665
Pd Pd 2.9148(4) 2_665
P1 C31 1.815(2) .
P1 C11 1.819(2) .
P1 C21 1.823(2) .
S1 C1 1.7673(19) .
S1 Pd 2.3660(5) 2_665
O1 C3 1.373(2) .
O1 C7 1.423(3) .
C1 C6 1.389(3) .
C1 C2 1.406(3) .
O2 C4 1.362(2) .
O2 C8 1.427(3) .
S2 C6 1.762(2) .
C2 C3 1.374(3) .
C2 H2 0.9500 .
C3 C4 1.409(3) .
C4 C5 1.374(3) .
C5 C6 1.396(3) .
C5 H5 0.9500 .
C7 H7A 0.9800 .
C7 H7B 0.9800 .
C7 H7C 0.9800 .
C8 H8A 0.9800 .
C8 H8B 0.9800 .
C8 H8C 0.9800 .
C11 C16 1.391(3) .
C11 C12 1.393(3) .
C12 C13 1.387(3) .
C12 H12 0.9500 .
C13 C14 1.388(4) .
C13 H13 0.9500 .
C14 C15 1.379(4) .
C14 H14 0.9500 .
C15 C16 1.390(3) .
C15 H15 0.9500 .
C16 H16 0.9500 .
C21 C26 1.389(3) .
C21 C22 1.389(3) .
C22 C23 1.389(3) .
C22 H22 0.9500 .
C23 C24 1.365(4) .
C23 H23 0.9500 .
C24 C25 1.383(4) .
C24 H24 0.9500 .
C25 C26 1.386(4) .
C25 H25 0.9500 .
C26 H26 0.9500 .
C31 C36 1.386(3) .
C31 C32 1.390(3) .
C32 C33 1.394(3) .
C32 H32 0.9500 .
C33 C34 1.361(4) .
C33 H33 0.9500 .
C34 C35 1.367(4) .
C34 H34 0.9500 .
C35 C36 1.384(3) .
C35 H35 0.9500 .
C36 H36 0.9500 .
C1S Cl1 1.755(4) .
C1S Cl2 1.757(3) .
C1S H1S1 0.9900 .
C1S H1S2 0.9900 .
C2S Cl3 1.704(4) .
C2S Cl4 1.8821(18) .
C2S H2S1 0.9900 .
C2S H2S2 0.9900 .
